data_1556227
loop_
_publ_author_name
'Palao, Eduardo'
'Agarrabeitia, Antonia R.'
'Ba\~nuelos-Prieto, Jorge'
'Lopez, Teresa Arbeloa'
'Lopez-Arbeloa, I\~nigo'
'Armesto, Diego'
'Ortiz, Maria J.'

_publ_section_title
;
 8-Functionalization of alkyl-substituted-3,8-dimethyl BODIPYs by
 Knoevenagel condensation.
;
_journal_issue 17
_journal_name_full 'Organic letters'
_journal_page_first 4454
_journal_page_last 4457
_journal_paper_doi 10.1021/ol401993p
_journal_volume 15
_journal_year 2013
_chemical_compound_source 'synthesis as described'
_chemical_formula_moiety 'C22 H23 B F2 N2 O'
_chemical_formula_sum 'C22 H23 B F2 N2 O'
_chemical_formula_weight 380.23
_space_group_crystal_system monoclinic
_space_group_IT_number 14
_space_group_name_Hall '-P 2ybc'
_space_group_name_H-M_alt 'P 1 21/c 1'
_symmetry_cell_setting monoclinic
_symmetry_Int_Tables_number 14
_symmetry_space_group_name_Hall '-P 2ybc'
_symmetry_space_group_name_H-M 'P 1 21/c 1'
_atom_sites_solution_hydrogens geom
_atom_sites_solution_primary direct
_atom_sites_solution_secondary difmap
_audit_creation_date 2013-07-10T10:15:05-00:00
_audit_creation_method 'WinGX routine CIF_UPDATE'
_cell_angle_alpha 90
_cell_angle_beta 100.1680(10)
_cell_angle_gamma 90
_cell_formula_units_Z 4
_cell_length_a 11.24780(10)
_cell_length_b 18.8922(2)
_cell_length_c 9.13090(10)
_cell_measurement_reflns_used 8515
_cell_measurement_temperature 100(2)
_cell_measurement_theta_max 74.0229
_cell_measurement_theta_min 3.9896
_cell_measurement_wavelength 1.54184
_cell_volume 1909.80(3)
_computing_cell_refinement 'CrysAlis Pro (Oxford Diffraction Ltd., 2011)'
_computing_data_collection 'CrysAlis Pro (Oxford Diffraction Ltd., 2011)'
_computing_data_reduction 'CrysAlis Pro (Oxford Diffraction Ltd., 2011)'
_computing_molecular_graphics 'Diamond v.3.2f (Crystal Impact GbR, 2008)'
_computing_publication_material 'WinGX publication routines (Farrugia, 1999)'
_computing_structure_refinement 'SHELXL-97 (Sheldrick, 2008)'
_computing_structure_solution 'OLEX2 (Dolomanov et al, 2010)'
_diffrn_ambient_temperature 100(2)
_diffrn_detector 'CCD plate'
_diffrn_detector_area_resol_mean 5.2012
_diffrn_detector_type Atlas
_diffrn_measured_fraction_theta_full 0.996
_diffrn_measured_fraction_theta_max 0.996
_diffrn_measurement_details
;
#__ type_ start__ end____ width___ exp.time_
  1 omega  -76.00  -17.00   1.0000    5.0000
omega____ theta____ kappa____ phi______ frames
    -      -40.5756  -38.0000  150.0000 59

#__ type_ start__ end____ width___ exp.time_
  2 omega  -32.00   61.00   1.0000    5.0000
omega____ theta____ kappa____ phi______ frames
    -       40.5756  -57.0000    0.0000 93

#__ type_ start__ end____ width___ exp.time_
  3 omega   28.00  115.00   1.0000    5.0000
omega____ theta____ kappa____ phi______ frames
    -       40.5756   38.0000  150.0000 87

#__ type_ start__ end____ width___ exp.time_
  4 omega   30.00   64.00   1.0000   20.0000
omega____ theta____ kappa____ phi______ frames
    -      108.3609  -30.0000 -120.0000 34

#__ type_ start__ end____ width___ exp.time_
  5 omega   30.00   55.00   1.0000   20.0000
omega____ theta____ kappa____ phi______ frames
    -      108.3609  -30.0000   90.0000 25

#__ type_ start__ end____ width___ exp.time_
  6 omega   34.00  121.00   1.0000   20.0000
omega____ theta____ kappa____ phi______ frames
    -      108.3609 -125.0000    0.0000 87

#__ type_ start__ end____ width___ exp.time_
  7 omega   52.00   77.00   1.0000   20.0000
omega____ theta____ kappa____ phi______ frames
    -      108.3609  -45.0000   90.0000 25

#__ type_ start__ end____ width___ exp.time_
  8 omega   46.00   77.00   1.0000   20.0000
omega____ theta____ kappa____ phi______ frames
    -      108.3609  -45.0000  120.0000 31

#__ type_ start__ end____ width___ exp.time_
  9 omega   35.00   65.00   1.0000   20.0000
omega____ theta____ kappa____ phi______ frames
    -      108.3609  -30.0000 -180.0000 30

#__ type_ start__ end____ width___ exp.time_
 10 omega   35.00   62.00   1.0000   20.0000
omega____ theta____ kappa____ phi______ frames
    -      108.3609  -30.0000   60.0000 27

#__ type_ start__ end____ width___ exp.time_
 11 omega   46.00   77.00   1.0000   20.0000
omega____ theta____ kappa____ phi______ frames
    -      108.3609  -45.0000 -150.0000 31

#__ type_ start__ end____ width___ exp.time_
 12 omega   42.00   71.00   1.0000   20.0000
omega____ theta____ kappa____ phi______ frames
    -      108.3609  -45.0000    0.0000 29

#__ type_ start__ end____ width___ exp.time_
 13 omega   85.00  154.00   1.0000   20.0000
omega____ theta____ kappa____ phi______ frames
    -      108.3609   45.0000   30.0000 69

#__ type_ start__ end____ width___ exp.time_
 14 omega   26.00   80.00   1.0000   20.0000
omega____ theta____ kappa____ phi______ frames
    -      108.3609  -94.0000   90.0000 54

#__ type_ start__ end____ width___ exp.time_
 15 omega  -37.00   71.00   1.0000    5.0000
omega____ theta____ kappa____ phi______ frames
    -       40.5756  -77.0000  -90.0000 108

#__ type_ start__ end____ width___ exp.time_
 16 omega   41.00   89.00   1.0000    5.0000
omega____ theta____ kappa____ phi______ frames
    -       40.5756 -125.0000 -180.0000 48

#__ type_ start__ end____ width___ exp.time_
 17 omega   48.00  109.00   1.0000   20.0000
omega____ theta____ kappa____ phi______ frames
    -      108.3609  -94.0000 -150.0000 61

#__ type_ start__ end____ width___ exp.time_
 18 omega   38.00   65.00   1.0000   20.0000
omega____ theta____ kappa____ phi______ frames
    -      108.3609  -30.0000 -150.0000 27

#__ type_ start__ end____ width___ exp.time_
 19 omega   33.00   65.00   1.0000   20.0000
omega____ theta____ kappa____ phi______ frames
    -      108.3609  -30.0000  150.0000 32

#__ type_ start__ end____ width___ exp.time_
 20 omega   57.00  106.00   1.0000   20.0000
omega____ theta____ kappa____ phi______ frames
    -      108.3609  -94.0000  120.0000 49

#__ type_ start__ end____ width___ exp.time_
 21 omega   59.00  100.00   1.0000   20.0000
omega____ theta____ kappa____ phi______ frames
    -      108.3609  -94.0000    0.0000 41

#__ type_ start__ end____ width___ exp.time_
 22 omega   25.00   63.00   1.0000   20.0000
omega____ theta____ kappa____ phi______ frames
    -      108.3609  -94.0000   60.0000 38

#__ type_ start__ end____ width___ exp.time_
 23 omega   41.00   67.00   1.0000   20.0000
omega____ theta____ kappa____ phi______ frames
    -      108.3609  -61.0000 -150.0000 26

#__ type_ start__ end____ width___ exp.time_
 24 omega   84.00  123.00   1.0000   20.0000
omega____ theta____ kappa____ phi______ frames
    -      108.3609  -61.0000 -150.0000 39

#__ type_ start__ end____ width___ exp.time_
 25 omega   48.00   74.00   1.0000   20.0000
omega____ theta____ kappa____ phi______ frames
    -      108.3609   15.0000 -180.0000 26

#__ type_ start__ end____ width___ exp.time_
 26 omega   87.00  154.00   1.0000   20.0000
omega____ theta____ kappa____ phi______ frames
    -      108.3609   15.0000 -180.0000 67

#__ type_ start__ end____ width___ exp.time_
 27 omega  126.00  155.00   1.0000   20.0000
omega____ theta____ kappa____ phi______ frames
    -      108.3609   45.0000 -120.0000 29

#__ type_ start__ end____ width___ exp.time_
 28 omega   84.00  113.00   1.0000   20.0000
omega____ theta____ kappa____ phi______ frames
    -      108.3609 -125.0000 -180.0000 29

#__ type_ start__ end____ width___ exp.time_
 29 omega   34.00   70.00   1.0000   20.0000
omega____ theta____ kappa____ phi______ frames
    -      108.3609  -45.0000  -60.0000 36

;
_diffrn_measurement_device '\k-geometry diffractometer'
_diffrn_measurement_device_type 'Agilent SuperNova'
_diffrn_measurement_method '\w scans'
_diffrn_orient_matrix_UB_11 -0.0957392
_diffrn_orient_matrix_UB_12 -0.0576791
_diffrn_orient_matrix_UB_13 0.0067455
_diffrn_orient_matrix_UB_21 0.0987063
_diffrn_orient_matrix_UB_22 -0.0495585
_diffrn_orient_matrix_UB_23 0.0816997
_diffrn_orient_matrix_UB_31 -0.0213586
_diffrn_orient_matrix_UB_32 0.0294313
_diffrn_orient_matrix_UB_33 0.1505226
_diffrn_radiation_monochromator 'Multilayer optics'
_diffrn_radiation_probe x-ray
_diffrn_radiation_source 'Nova (Cu) X-ray micro-source'
_diffrn_radiation_type CuK\a
_diffrn_radiation_wavelength 1.54184
_diffrn_reflns_av_R_equivalents 0.0231
_diffrn_reflns_av_unetI/netI 0.0615
_diffrn_reflns_limit_h_max 12
_diffrn_reflns_limit_h_min -13
_diffrn_reflns_limit_k_max 23
_diffrn_reflns_limit_k_min -21
_diffrn_reflns_limit_l_max 11
_diffrn_reflns_limit_l_min -8
_diffrn_reflns_number 14615
_diffrn_reflns_theta_full 70.97
_diffrn_reflns_theta_max 70.97
_diffrn_reflns_theta_min 3.99
_diffrn_source 'fine-focus sealed tube'
_diffrn_source_current 0.8
_diffrn_source_power 0.04
_diffrn_source_voltage 50
_exptl_absorpt_coefficient_mu 0.771
_exptl_absorpt_correction_T_max 0.966
_exptl_absorpt_correction_T_min 0.873
_exptl_absorpt_correction_type analytical
_exptl_absorpt_process_details
;
        CrysAlisPro, Agilent Technologies,
        Version 1.171.35.21 (release 20-01-2012 CrysAlis171 .NET)
        (compiled Jan 23 2012,18:06:46)
Analytical numeric absorption correction using a multifaceted crystal
                        model based on expressions derived by R.C. Clark & J.S.
        (Clark, R. C. & Reid, J. S. (1995). Acta Cryst. A51, 887-897)
;
_exptl_crystal_colour red
_exptl_crystal_density_diffrn 1.322
_exptl_crystal_density_method 'not measured'
_exptl_crystal_description plate
_exptl_crystal_F_000 800
_exptl_crystal_size_max 0.3009
_exptl_crystal_size_mid 0.0664
_exptl_crystal_size_min 0.0464
_refine_diff_density_max 0.228
_refine_diff_density_min -0.2
_refine_diff_density_rms 0.038
_refine_ls_extinction_method none
_refine_ls_goodness_of_fit_ref 1.031
_refine_ls_hydrogen_treatment noref
_refine_ls_matrix_type full
_refine_ls_number_parameters 258
_refine_ls_number_reflns 3670
_refine_ls_number_restraints 0
_refine_ls_restrained_S_all 1.031
_refine_ls_R_factor_all 0.0369
_refine_ls_R_factor_gt 0.0321
_refine_ls_shift/su_max 0.001
_refine_ls_shift/su_mean 0
_refine_ls_structure_factor_coef Fsqd
_refine_ls_weighting_details 'calc w=1/[\s^2^(Fo^2^)+(0.0416P)^2^+0.6306P] where P=(Fo^2^+2Fc^2^)/3'
_refine_ls_weighting_scheme calc
_refine_ls_wR_factor_gt 0.0802
_refine_ls_wR_factor_ref 0.083
_reflns_number_gt 3255
_reflns_number_total 3670
_reflns_threshold_expression >2sigma(I)
_cod_data_source_file ol401993p_si_003.cif
_cod_data_source_block 8meo_2
_cod_database_code 1556227

loop_
_space_group_symop_id
_space_group_symop_operation_xyz
1 'x, y, z'
2 '-x, y+1/2, -z+1/2'
3 '-x, -y, -z'
4 'x, -y-1/2, z-1/2'

loop_
_atom_site_label
_atom_site_type_symbol
_atom_site_fract_x
_atom_site_fract_y
_atom_site_fract_z
_atom_site_U_iso_or_equiv
_atom_site_adp_type
_atom_site_occupancy
_atom_site_symmetry_multiplicity
_atom_site_calc_flag
_atom_site_refinement_flags
F2 F 0.32421(6) 0.08843(4) 1.28116(8) 0.02073(16) Uani 1 1 d .
F1 F 0.29400(6) 0.19767(4) 1.17716(8) 0.02346(17) Uani 1 1 d .
N2 N 0.33390(8) 0.10012(5) 1.02135(11) 0.0166(2) Uani 1 1 d .
N1 N 0.49585(8) 0.14870(5) 1.21524(10) 0.0151(2) Uani 1 1 d .
C6 C 0.42123(10) 0.08509(6) 0.93401(12) 0.0155(2) Uani 1 1 d .
C10 C 0.63245(10) 0.08559(6) 0.88960(12) 0.0161(2) Uani 1 1 d .
H10 H 0.6384 0.0394 0.8504 0.019 Uiso 1 1 calc R
C1 C 0.55479(10) 0.17375(6) 1.34726(12) 0.0169(2) Uani 1 1 d .
C15 C 0.97763(10) 0.12307(6) 0.58492(12) 0.0172(2) Uani 1 1 d .
C5 C 0.54373(10) 0.09924(6) 0.98673(12) 0.0153(2) Uani 1 1 d .
C3 C 0.69870(10) 0.14005(6) 1.21608(13) 0.0168(2) Uani 1 1 d .
C11 C 0.70475(10) 0.13662(6) 0.85528(12) 0.0169(2) Uani 1 1 d .
H11 H 0.6956 0.182 0.8968 0.02 Uiso 1 1 calc R
C7 C 0.36077(11) 0.05729(6) 0.79540(13) 0.0184(2) Uani 1 1 d .
C4 C 0.58171(10) 0.12823(6) 1.12927(12) 0.0152(2) Uani 1 1 d .
C8 C 0.23908(11) 0.05603(6) 0.80461(13) 0.0208(2) Uani 1 1 d .
H8 H 0.1759 0.0399 0.7289 0.025 Uiso 1 1 calc R
C9 C 0.22446(10) 0.08230(6) 0.94335(14) 0.0197(2) Uani 1 1 d .
C16 C 0.90274(10) 0.06480(6) 0.59567(13) 0.0187(2) Uani 1 1 d .
H16 H 0.9132 0.0225 0.5431 0.022 Uiso 1 1 calc R
C2 C 0.67911(10) 0.16811(6) 1.35029(13) 0.0181(2) Uani 1 1 d .
H2 H 0.7403 0.1814 1.4312 0.022 Uiso 1 1 calc R
C17 C 0.81377(10) 0.06824(6) 0.68208(13) 0.0176(2) Uani 1 1 d .
H17 H 0.7637 0.0283 0.6886 0.021 Uiso 1 1 calc R
C14 C 0.96302(10) 0.18488(6) 0.66244(13) 0.0182(2) Uani 1 1 d .
H14 H 1.0139 0.2246 0.6566 0.022 Uiso 1 1 calc R
C12 C 0.79668(10) 0.13042(6) 0.76063(12) 0.0163(2) Uani 1 1 d .
C19 C 0.82178(10) 0.12416(7) 1.18139(13) 0.0203(2) Uani 1 1 d .
H19A H 0.8189 0.0797 1.1255 0.03 Uiso 1 1 calc R
H19B H 0.88 0.1197 1.2744 0.03 Uiso 1 1 calc R
H19C H 0.8467 0.1627 1.1216 0.03 Uiso 1 1 calc R
C13 C 0.87237(10) 0.18772(6) 0.74902(13) 0.0178(2) Uani 1 1 d .
H13 H 0.862 0.23 0.8016 0.021 Uiso 1 1 calc R
C21 C 0.41317(11) 0.03309(7) 0.66369(13) 0.0226(3) Uani 1 1 d .
H21A H 0.4702 0.0687 0.6399 0.034 Uiso 1 1 calc R
H21B H 0.3481 0.0267 0.578 0.034 Uiso 1 1 calc R
H21C H 0.4554 -0.012 0.6872 0.034 Uiso 1 1 calc R
C18 C 0.49145(11) 0.20371(6) 1.46354(13) 0.0217(3) Uani 1 1 d .
H18A H 0.4528 0.2485 1.4281 0.033 Uiso 1 1 calc R
H18B H 0.55 0.2121 1.5548 0.033 Uiso 1 1 calc R
H18C H 0.4299 0.1702 1.4841 0.033 Uiso 1 1 calc R
B1 B 0.35866(11) 0.13502(7) 1.17629(14) 0.0166(3) Uani 1 1 d .
C20 C 0.11027(11) 0.08998(8) 1.00429(15) 0.0266(3) Uani 1 1 d .
H20A H 0.1133 0.0591 1.0911 0.04 Uiso 1 1 calc R
H20B H 0.0414 0.0766 0.9278 0.04 Uiso 1 1 calc R
H20C H 0.1012 0.1393 1.0339 0.04 Uiso 1 1 calc R
O1 O 1.06116(7) 0.11399(5) 0.49490(9) 0.02038(19) Uani 1 1 d .
C22 C 1.14120(12) 0.17198(7) 0.48256(15) 0.0261(3) Uani 1 1 d .
H22A H 1.1886 0.1827 0.5808 0.039 Uiso 1 1 calc R
H22B H 1.0939 0.2137 0.4443 0.039 Uiso 1 1 calc R
H22C H 1.1957 0.1592 0.4142 0.039 Uiso 1 1 calc R

loop_
_atom_site_aniso_label
_atom_site_aniso_U_11
_atom_site_aniso_U_22
_atom_site_aniso_U_33
_atom_site_aniso_U_23
_atom_site_aniso_U_13
_atom_site_aniso_U_12
F2 0.0201(3) 0.0236(4) 0.0200(3) 0.0013(3) 0.0075(3) -0.0045(3)
F1 0.0202(4) 0.0209(4) 0.0297(4) -0.0019(3) 0.0057(3) 0.0056(3)
N2 0.0134(5) 0.0176(5) 0.0189(5) 0.0020(4) 0.0030(4) 0.0002(4)
N1 0.0163(5) 0.0142(4) 0.0157(4) 0.0003(3) 0.0051(4) -0.0008(4)
C6 0.0165(5) 0.0144(5) 0.0163(5) 0.0022(4) 0.0047(4) 0.0008(4)
C10 0.0161(5) 0.0171(5) 0.0154(5) -0.0013(4) 0.0031(4) 0.0009(4)
C1 0.0210(6) 0.0138(5) 0.0165(5) 0.0002(4) 0.0045(4) -0.0028(4)
C15 0.0131(5) 0.0249(6) 0.0140(5) 0.0007(4) 0.0035(4) 0.0028(4)
C5 0.0170(5) 0.0117(5) 0.0175(5) 0.0026(4) 0.0039(4) 0.0007(4)
C3 0.0166(5) 0.0154(5) 0.0185(5) 0.0017(4) 0.0033(4) -0.0020(4)
C11 0.0172(5) 0.0171(5) 0.0166(5) -0.0008(4) 0.0037(4) 0.0013(4)
C7 0.0204(6) 0.0161(5) 0.0179(5) 0.0024(4) 0.0011(4) 0.0009(4)
C4 0.0155(5) 0.0138(5) 0.0174(5) 0.0016(4) 0.0059(4) -0.0001(4)
C8 0.0173(6) 0.0219(6) 0.0208(6) 0.0015(5) -0.0028(4) -0.0007(5)
C9 0.0151(5) 0.0195(6) 0.0233(6) 0.0034(4) 0.0003(4) 0.0007(4)
C16 0.0184(5) 0.0191(5) 0.0185(5) -0.0043(4) 0.0032(4) 0.0021(4)
C2 0.0178(6) 0.0179(5) 0.0182(5) -0.0003(4) 0.0020(4) -0.0028(4)
C17 0.0163(5) 0.0183(6) 0.0185(5) -0.0009(4) 0.0035(4) -0.0015(4)
C14 0.0167(5) 0.0186(5) 0.0199(5) 0.0007(4) 0.0050(4) -0.0017(4)
C12 0.0157(5) 0.0185(5) 0.0149(5) 0.0011(4) 0.0030(4) 0.0012(4)
C19 0.0148(5) 0.0250(6) 0.0206(6) -0.0009(5) 0.0021(4) -0.0010(4)
C13 0.0193(6) 0.0167(5) 0.0180(5) -0.0015(4) 0.0052(4) 0.0007(4)
C21 0.0256(6) 0.0238(6) 0.0176(6) -0.0019(5) 0.0018(5) -0.0007(5)
C18 0.0240(6) 0.0219(6) 0.0205(6) -0.0039(5) 0.0077(5) -0.0018(5)
B1 0.0147(6) 0.0171(6) 0.0188(6) 0.0006(5) 0.0057(5) 0.0005(5)
C20 0.0144(6) 0.0359(7) 0.0289(7) 0.0012(5) 0.0021(5) -0.0011(5)
O1 0.0166(4) 0.0258(4) 0.0205(4) -0.0034(3) 0.0080(3) -0.0007(3)
C22 0.0222(6) 0.0291(7) 0.0309(7) -0.0003(5) 0.0153(5) -0.0024(5)

loop_
_atom_type_symbol
_atom_type_description
_atom_type_scat_dispersion_real
_atom_type_scat_dispersion_imag
_atom_type_scat_source
C C 0.0181 0.0091 'International Tables Vol C Tables 4.2.6.8 and 6.1.1.4'
H H 0 0 'International Tables Vol C Tables 4.2.6.8 and 6.1.1.4'
B B 0.009 0.0039 'International Tables Vol C Tables 4.2.6.8 and 6.1.1.4'
F F 0.0727 0.0534 'International Tables Vol C Tables 4.2.6.8 and 6.1.1.4'
N N 0.0311 0.018 'International Tables Vol C Tables 4.2.6.8 and 6.1.1.4'
O O 0.0492 0.0322 'International Tables Vol C Tables 4.2.6.8 and 6.1.1.4'

loop_
_exptl_crystal_face_index_h
_exptl_crystal_face_index_k
_exptl_crystal_face_index_l
_exptl_crystal_face_perp_dist
0 -12 0 0.0332
0 12 0 0.0332
-2 -1 6 0.1444
2 1 -6 0.1444
7 0 0 0.0232
-7 0 0 0.0232

loop_
_geom_angle_atom_site_label_1
_geom_angle_atom_site_label_2
_geom_angle_atom_site_label_3
_geom_angle
C6 N2 B1 125.37(9)
C9 N2 C6 108.35(10)
C9 N2 B1 126.20(10)
C1 N1 C4 108.50(9)
C1 N1 B1 125.18(10)
C4 N1 B1 125.76(9)
N2 C6 C5 120.77(10)
N2 C6 C7 107.91(10)
C5 C6 C7 131.30(11)
C5 C10 H10 119.3
C11 C10 H10 119.3
C11 C10 C5 121.46(10)
N1 C1 C2 108.77(10)
N1 C1 C18 123.11(10)
C2 C1 C18 128.10(11)
C14 C15 C16 119.87(10)
O1 C15 C16 115.48(10)
O1 C15 C14 124.64(11)
C6 C5 C10 119.33(10)
C6 C5 C4 120.73(10)
C4 C5 C10 119.91(10)
C4 C3 C19 130.08(10)
C2 C3 C4 105.98(10)
C2 C3 C19 123.89(10)
C10 C11 H11 116.4
C10 C11 C12 127.16(11)
C12 C11 H11 116.4
C6 C7 C21 129.03(11)
C8 C7 C6 105.88(10)
C8 C7 C21 125.09(11)
N1 C4 C5 119.90(10)
N1 C4 C3 107.71(10)
C5 C4 C3 132.33(10)
C7 C8 H8 125.5
C7 C8 C9 108.93(11)
C9 C8 H8 125.5
N2 C9 C8 108.93(10)
N2 C9 C20 122.85(11)
C8 C9 C20 128.22(11)
C15 C16 H16 119.7
C17 C16 C15 120.58(11)
C17 C16 H16 119.7
C1 C2 H2 125.5
C3 C2 C1 109.01(10)
C3 C2 H2 125.5
C16 C17 H17 119.7
C16 C17 C12 120.56(11)
C12 C17 H17 119.7
C15 C14 H14 120.5
C15 C14 C13 118.95(11)
C13 C14 H14 120.5
C17 C12 C11 122.80(10)
C13 C12 C11 119.18(10)
C13 C12 C17 118.02(10)
C3 C19 H19A 109.5
C3 C19 H19B 109.5
C3 C19 H19C 109.5
H19A C19 H19B 109.5
H19A C19 H19C 109.5
H19B C19 H19C 109.5
C14 C13 H13 119
C12 C13 C14 122.02(11)
C12 C13 H13 119
C7 C21 H21A 109.5
C7 C21 H21B 109.5
C7 C21 H21C 109.5
H21A C21 H21B 109.5
H21A C21 H21C 109.5
H21B C21 H21C 109.5
C1 C18 H18A 109.5
C1 C18 H18B 109.5
C1 C18 H18C 109.5
H18A C18 H18B 109.5
H18A C18 H18C 109.5
H18B C18 H18C 109.5
F2 B1 N2 109.32(9)
F2 B1 N1 109.44(9)
F1 B1 F2 108.79(9)
F1 B1 N2 111.08(10)
F1 B1 N1 111.04(10)
N2 B1 N1 107.13(9)
C9 C20 H20A 109.5
C9 C20 H20B 109.5
C9 C20 H20C 109.5
H20A C20 H20B 109.5
H20A C20 H20C 109.5
H20B C20 H20C 109.5
C15 O1 C22 117.37(9)
O1 C22 H22A 109.5
O1 C22 H22B 109.5
O1 C22 H22C 109.5
H22A C22 H22B 109.5
H22A C22 H22C 109.5
H22B C22 H22C 109.5

loop_
_geom_bond_atom_site_label_1
_geom_bond_atom_site_label_2
_geom_bond_distance
F2 B1 1.4046(14)
F1 B1 1.3900(15)
N2 C6 1.3993(14)
N2 C9 1.3514(15)
N2 B1 1.5410(16)
N1 C1 1.3544(15)
N1 C4 1.4021(14)
N1 B1 1.5430(15)
C6 C5 1.4026(16)
C6 C7 1.4270(16)
C10 H10 0.95
C10 C5 1.4701(15)
C10 C11 1.3338(17)
C1 C2 1.3978(16)
C1 C18 1.4908(16)
C15 C16 1.4001(17)
C15 C14 1.3901(17)
C15 O1 1.3639(13)
C5 C4 1.4072(16)
C3 C4 1.4287(16)
C3 C2 1.3881(17)
C3 C19 1.5039(16)
C11 H11 0.95
C11 C12 1.4646(15)
C7 C8 1.3863(17)
C7 C21 1.5010(16)
C8 H8 0.95
C8 C9 1.3970(18)
C9 C20 1.4942(17)
C16 H16 0.95
C16 C17 1.3810(16)
C2 H2 0.95
C17 H17 0.95
C17 C12 1.4072(16)
C14 H14 0.95
C14 C13 1.3971(16)
C12 C13 1.3927(16)
C19 H19A 0.98
C19 H19B 0.98
C19 H19C 0.98
C13 H13 0.95
C21 H21A 0.98
C21 H21B 0.98
C21 H21C 0.98
C18 H18A 0.98
C18 H18B 0.98
C18 H18C 0.98
C20 H20A 0.98
C20 H20B 0.98
C20 H20C 0.98
O1 C22 1.4350(15)
C22 H22A 0.98
C22 H22B 0.98
C22 H22C 0.98

loop_
_geom_torsion_atom_site_label_1
_geom_torsion_atom_site_label_2
_geom_torsion_atom_site_label_3
_geom_torsion_atom_site_label_4
_geom_torsion
N2 C6 C5 C10 -177.43(10)
N2 C6 C5 C4 0.63(16)
N2 C6 C7 C8 -0.46(12)
N2 C6 C7 C21 179.97(11)
N1 C1 C2 C3 1.07(13)
C6 N2 C9 C8 -0.39(13)
C6 N2 C9 C20 178.76(11)
C6 N2 B1 F2 -119.22(11)
C6 N2 B1 F1 120.71(11)
C6 N2 B1 N1 -0.73(15)
C6 C5 C4 N1 -5.28(16)
C6 C5 C4 C3 171.67(11)
C6 C7 C8 C9 0.23(13)
C10 C5 C4 N1 172.78(10)
C10 C5 C4 C3 -10.28(18)
C10 C11 C12 C17 5.24(19)
C10 C11 C12 C13 -173.59(11)
C1 N1 C4 C5 179.11(10)
C1 N1 C4 C3 1.48(12)
C1 N1 B1 F2 -56.18(14)
C1 N1 B1 F1 63.94(14)
C1 N1 B1 N2 -174.60(10)
C15 C16 C17 C12 0.12(17)
C15 C14 C13 C12 0.35(18)
C5 C6 C7 C8 -178.93(12)
C5 C6 C7 C21 1.5(2)
C5 C10 C11 C12 179.92(11)
C11 C10 C5 C6 122.93(12)
C11 C10 C5 C4 -55.16(15)
C11 C12 C13 C14 179.02(11)
C7 C6 C5 C10 0.87(18)
C7 C6 C5 C4 178.94(11)
C7 C8 C9 N2 0.09(14)
C7 C8 C9 C20 -178.99(12)
C4 N1 C1 C2 -1.57(12)
C4 N1 C1 C18 176.77(10)
C4 N1 B1 F2 114.27(11)
C4 N1 B1 F1 -125.61(11)
C4 N1 B1 N2 -4.15(15)
C4 C3 C2 C1 -0.14(13)
C9 N2 C6 C5 179.20(10)
C9 N2 C6 C7 0.53(12)
C9 N2 B1 F2 64.54(14)
C9 N2 B1 F1 -55.53(15)
C9 N2 B1 N1 -176.97(10)
C16 C15 C14 C13 -0.60(17)
C16 C15 O1 C22 -178.99(10)
C16 C17 C12 C11 -179.21(11)
C16 C17 C12 C13 -0.37(17)
C2 C3 C4 N1 -0.81(12)
C2 C3 C4 C5 -178.02(12)
C17 C12 C13 C14 0.14(17)
C14 C15 C16 C17 0.38(17)
C14 C15 O1 C22 1.52(16)
C19 C3 C4 N1 176.69(11)
C19 C3 C4 C5 -0.5(2)
C19 C3 C2 C1 -177.83(10)
C21 C7 C8 C9 179.82(11)
C18 C1 C2 C3 -177.16(11)
B1 N2 C6 C5 2.39(16)
B1 N2 C6 C7 -176.27(10)
B1 N2 C9 C8 176.38(10)
B1 N2 C9 C20 -4.48(18)
B1 N1 C1 C2 170.26(10)
B1 N1 C1 C18 -11.40(17)
B1 N1 C4 C5 7.33(16)
B1 N1 C4 C3 -170.29(10)
O1 C15 C16 C17 -179.14(10)
O1 C15 C14 C13 178.87(11)
